data_1577400
loop_
_publ_author_name
'Hogan, David Thomas'
'Krappe, Alexander R.'
'Feyerherm, R.'
'Weber, Manuela'
'Resch-Genger, Ute'
'Eigler, Siegfried'

_publ_section_title
;
 Large Stokes shift fluorophores from meta-substituted zwitterions
;
_journal_name_full 'Chemical Science'
_journal_paper_doi 10.1039/D6SC03405E
_journal_year 2026
_chemical_formula_sum 'C18 H14 N4'
_chemical_formula_weight 286.33
_space_group_crystal_system monoclinic
_space_group_IT_number 14
_space_group_name_Hall '-P 2yn'
_space_group_name_H-M_alt 'P 1 21/n 1'
_atom_sites_solution_hydrogens geom
_audit_creation_method SHELXL-2019/3
_audit_update_record
;
2025-10-08 deposited with the CCDC.	2026-06-17 downloaded from the CCDC.
;
_cell_angle_alpha 90
_cell_angle_beta 105.300(10)
_cell_angle_gamma 90
_cell_formula_units_Z 4
_cell_length_a 9.3190(10)
_cell_length_b 13.967(2)
_cell_length_c 11.3680(10)
_cell_measurement_reflns_used 1955
_cell_measurement_temperature 150(2)
_cell_measurement_theta_max 66.47
_cell_measurement_theta_min 5.13
_cell_volume 1427.2(3)
_computing_cell_refinement 'Bruker SAINT'
_computing_data_collection 'Bruker APEX4'
_computing_data_reduction 'Bruker SAINT'
_computing_structure_refinement 'SHELXL-2019/2 (Sheldrick, 2019)'
_computing_structure_solution 'SHELXT 2018/2 (Sheldrick, 2018)'
_diffrn_ambient_temperature 150(2)
_diffrn_measured_fraction_theta_full 0.966
_diffrn_measured_fraction_theta_max 0.966
_diffrn_measurement_device_type 'Bruker Photon CMOS Detector, D8 Venture'
_diffrn_measurement_method '\f and \w scans'
_diffrn_radiation_type CuK\a
_diffrn_radiation_wavelength 1.54178
_diffrn_reflns_av_R_equivalents 0.0650
_diffrn_reflns_av_unetI/netI 0.0656
_diffrn_reflns_Laue_measured_fraction_full 0.966
_diffrn_reflns_Laue_measured_fraction_max 0.966
_diffrn_reflns_limit_h_max 10
_diffrn_reflns_limit_h_min -10
_diffrn_reflns_limit_k_max 13
_diffrn_reflns_limit_k_min -16
_diffrn_reflns_limit_l_max 9
_diffrn_reflns_limit_l_min -13
_diffrn_reflns_number 6241
_diffrn_reflns_point_group_measured_fraction_full 0.966
_diffrn_reflns_point_group_measured_fraction_max 0.966
_diffrn_reflns_theta_full 65.082
_diffrn_reflns_theta_max 65.082
_diffrn_reflns_theta_min 3.164
_diffrn_source 'sealed tube'
_exptl_absorpt_coefficient_mu 0.650
_exptl_absorpt_correction_type multi-scan
_exptl_crystal_colour yellow
_exptl_crystal_density_diffrn 1.333
_exptl_crystal_description platelet
_exptl_crystal_F_000 600
_exptl_crystal_recrystallization_method 'Re-crystallisation from solvent'
_exptl_crystal_size_max 0.160
_exptl_crystal_size_mid 0.100
_exptl_crystal_size_min 0.040
_exptl_transmission_factor_max 0.8642
_exptl_transmission_factor_min 0.6027
_refine_diff_density_max 0.891
_refine_diff_density_min -0.343
_refine_diff_density_rms 0.085
_refine_ls_extinction_method none
_refine_ls_goodness_of_fit_ref 1.052
_refine_ls_hydrogen_treatment constr
_refine_ls_matrix_type full
_refine_ls_number_parameters 202
_refine_ls_number_reflns 2353
_refine_ls_number_restraints 0
_refine_ls_restrained_S_all 1.052
_refine_ls_R_factor_all 0.1209
_refine_ls_R_factor_gt 0.0948
_refine_ls_shift/su_max 0.000
_refine_ls_shift/su_mean 0.000
_refine_ls_structure_factor_coef Fsqd
_refine_ls_weighting_details 'w=1/[\s^2^(Fo^2^)+(0.1082P)^2^+4.2837P] where P=(Fo^2^+2Fc^2^)/3'
_refine_ls_weighting_scheme calc
_refine_ls_wR_factor_gt 0.2417
_refine_ls_wR_factor_ref 0.2616
_reflns_Friedel_coverage 0.000
_reflns_number_gt 1738
_reflns_number_total 2353
_reflns_threshold_expression 'I > 2\s(I)'
_cod_data_source_file d6sc03405e2.cif
_cod_data_source_block 0761DH
_cod_original_sg_symbol_H-M 'P 21/n'
_cod_database_code 1577400
_shelx_shelxl_version_number 2019/3
_shelx_space_group_comment
;
The symmetry employed for this shelxl refinement is uniquely defined
by the following loop, which should always be used as a source of
symmetry information in preference to the above space-group names.
They are only intended as comments.
;
_shelx_estimated_absorpt_t_min 0.903
_shelx_estimated_absorpt_t_max 0.974

loop_
_space_group_symop_operation_xyz
'x, y, z'
'-x+1/2, y+1/2, -z+1/2'
'-x, -y, -z'
'x-1/2, -y-1/2, z-1/2'

loop_
_atom_site_label
_atom_site_type_symbol
_atom_site_fract_x
_atom_site_fract_y
_atom_site_fract_z
_atom_site_U_iso_or_equiv
_atom_site_adp_type
_atom_site_occupancy
_atom_site_site_symmetry_order
_atom_site_calc_flag
_atom_site_refinement_flags_posn
_atom_site_refinement_flags_adp
_atom_site_refinement_flags_occupancy
_atom_site_disorder_assembly
_atom_site_disorder_group
N1 N 1.1587(4) 0.6381(3) 0.8528(3) 0.0291(9) Uani 1 1 d . . . . .
N2 N 1.2384(4) 0.7136(3) 0.7181(3) 0.0300(9) Uani 1 1 d . . . . .
N3 N 0.1217(5) 0.6194(3) 0.3020(4) 0.0535(12) Uani 1 1 d . . . . .
N4 N 0.3232(5) 0.4321(4) 0.0796(4) 0.0534(13) Uani 1 1 d . . . . .
C1 C 0.7008(5) 0.6861(4) 0.6259(4) 0.0383(12) Uani 1 1 d . . . . .
H1 H 0.618455 0.709881 0.651617 0.046 Uiso 1 1 calc R U . . .
C2 C 0.6774(5) 0.6381(3) 0.5153(4) 0.0345(11) Uani 1 1 d . . . . .
C3 C 0.7966(5) 0.6072(3) 0.4710(4) 0.0327(11) Uani 1 1 d . . . . .
C4 C 0.9466(5) 0.6232(3) 0.5465(4) 0.0371(11) Uani 1 1 d . . . . .
H4 H 1.029741 0.603498 0.518865 0.044 Uiso 1 1 calc R U . . .
C5 C 0.9678(5) 0.6667(3) 0.6575(4) 0.0325(11) Uani 1 1 d . . . . .
C6 C 0.8406(5) 0.6989(4) 0.6969(4) 0.0381(11) Uani 1 1 d . . . . .
H6 H 0.855571 0.729536 0.773759 0.046 Uiso 1 1 calc R U . . .
C7 C 1.1164(5) 0.6740(3) 0.7404(4) 0.0273(10) Uani 1 1 d . . . . .
C8 C 1.3085(5) 0.6541(3) 0.9025(4) 0.0337(11) Uani 1 1 d . . . . .
H8 H 1.365623 0.634781 0.981024 0.040 Uiso 1 1 calc R U . . .
C9 C 1.3583(5) 0.7021(3) 0.8184(4) 0.0338(11) Uani 1 1 d . . . . .
H9 H 1.457011 0.723946 0.826584 0.041 Uiso 1 1 calc R U . . .
C10 C 0.5286(5) 0.6195(3) 0.4393(4) 0.0385(11) Uani 1 1 d . . . . .
H10 H 0.445823 0.641478 0.465803 0.046 Uiso 1 1 calc R U . . .
C11 C 0.5032(5) 0.5720(3) 0.3322(4) 0.0365(11) Uani 1 1 d . . . . .
C12 C 0.6309(5) 0.5439(3) 0.2897(4) 0.0372(11) Uani 1 1 d . . . . .
H12 H 0.615542 0.512935 0.212917 0.045 Uiso 1 1 calc R U . . .
C13 C 0.7731(5) 0.5611(3) 0.3582(4) 0.0389(12) Uani 1 1 d . . . . .
H13 H 0.855415 0.541854 0.329258 0.047 Uiso 1 1 calc R U . . .
C14 C 0.3553(5) 0.5494(3) 0.2563(4) 0.0334(11) Uani 1 1 d . . . . .
C15 C 0.2254(6) 0.5863(3) 0.2816(4) 0.0361(11) Uani 1 1 d . . . . .
C16 C 0.3376(5) 0.4855(3) 0.1602(4) 0.0349(11) Uani 1 1 d . . . . .
C17 C 1.2414(6) 0.7688(4) 0.6093(4) 0.0448(13) Uani 1 1 d . . . . .
H17A H 1.243098 0.724827 0.542494 0.067 Uiso 1 1 calc R U . . .
H17B H 1.330518 0.809136 0.627054 0.067 Uiso 1 1 calc R U . . .
H17C H 1.152519 0.809239 0.585607 0.067 Uiso 1 1 calc R U . . .
C18 C 1.0643(6) 0.5849(4) 0.9151(5) 0.0468(14) Uani 1 1 d . . . . .
H18A H 0.972704 0.564894 0.855467 0.070 Uiso 1 1 calc R U . . .
H18B H 1.039281 0.625953 0.976726 0.070 Uiso 1 1 calc R U . . .
H18C H 1.117882 0.528169 0.954726 0.070 Uiso 1 1 calc R U . . .

loop_
_atom_site_aniso_label
_atom_site_aniso_U_11
_atom_site_aniso_U_22
_atom_site_aniso_U_33
_atom_site_aniso_U_23
_atom_site_aniso_U_13
_atom_site_aniso_U_12
N1 0.0250(19) 0.0322(19) 0.0276(19) 0.0015(15) 0.0027(15) 0.0002(15)
N2 0.032(2) 0.032(2) 0.0250(19) -0.0020(15) 0.0058(16) -0.0014(16)
N3 0.050(3) 0.053(3) 0.062(3) -0.004(2) 0.021(2) 0.002(2)
N4 0.052(3) 0.058(3) 0.044(3) -0.014(2) 0.003(2) 0.011(2)
C1 0.036(3) 0.046(3) 0.036(3) -0.005(2) 0.015(2) 0.005(2)
C2 0.041(3) 0.025(2) 0.041(3) 0.0036(19) 0.019(2) 0.0038(19)
C3 0.049(3) 0.026(2) 0.027(2) 0.0018(18) 0.018(2) 0.0072(19)
C4 0.042(3) 0.031(2) 0.033(3) 0.003(2) 0.001(2) -0.006(2)
C5 0.035(2) 0.029(2) 0.029(2) 0.0076(18) 0.0002(19) -0.0014(19)
C6 0.034(3) 0.043(3) 0.036(3) 0.003(2) 0.007(2) 0.002(2)
C7 0.030(2) 0.021(2) 0.028(2) -0.0008(16) 0.0035(18) -0.0025(17)
C8 0.033(2) 0.035(2) 0.029(2) 0.0000(19) 0.0008(19) -0.0030(19)
C9 0.027(2) 0.038(3) 0.034(3) -0.002(2) 0.0036(19) -0.0016(19)
C10 0.038(3) 0.039(3) 0.038(3) 0.001(2) 0.011(2) 0.003(2)
C11 0.041(3) 0.024(2) 0.039(3) 0.0050(19) 0.001(2) -0.0034(19)
C12 0.033(3) 0.037(3) 0.039(3) -0.003(2) 0.005(2) 0.000(2)
C13 0.037(3) 0.038(3) 0.041(3) -0.004(2) 0.009(2) 0.004(2)
C14 0.022(2) 0.038(3) 0.034(2) 0.001(2) -0.0024(19) -0.0015(19)
C15 0.039(3) 0.033(2) 0.033(3) -0.002(2) 0.004(2) -0.005(2)
C16 0.022(2) 0.039(3) 0.038(3) 0.005(2) -0.0018(19) 0.0051(19)
C17 0.048(3) 0.051(3) 0.034(3) 0.008(2) 0.009(2) -0.010(2)
C18 0.036(3) 0.057(3) 0.043(3) 0.018(2) 0.003(2) -0.013(2)

loop_
_atom_type_symbol
_atom_type_description
_atom_type_scat_dispersion_real
_atom_type_scat_dispersion_imag
_atom_type_scat_source
C C 0.0181 0.0091 'International Tables Vol C Tables 4.2.6.8 and 6.1.1.4'
H H 0.0000 0.0000 'International Tables Vol C Tables 4.2.6.8 and 6.1.1.4'
N N 0.0311 0.0180 'International Tables Vol C Tables 4.2.6.8 and 6.1.1.4'

loop_
_geom_angle_atom_site_label_1
_geom_angle_atom_site_label_2
_geom_angle_atom_site_label_3
_geom_angle
_geom_angle_site_symmetry_1
_geom_angle_site_symmetry_3
_geom_angle_publ_flag
C7 N1 C8 110.1(4) . . ?
C7 N1 C18 126.2(4) . . ?
C8 N1 C18 123.7(4) . . ?
C7 N2 C9 109.7(4) . . ?
C7 N2 C17 125.4(4) . . ?
C9 N2 C17 124.6(4) . . ?
C6 C1 C2 120.0(5) . . ?
C6 C1 H1 120.0 . . ?
C2 C1 H1 120.0 . . ?
C1 C2 C3 121.5(5) . . ?
C1 C2 C10 121.5(4) . . ?
C3 C2 C10 117.0(4) . . ?
C13 C3 C2 121.5(5) . . ?
C13 C3 C4 120.4(4) . . ?
C2 C3 C4 118.1(4) . . ?
C5 C4 C3 119.7(5) . . ?
C5 C4 H4 120.1 . . ?
C3 C4 H4 120.1 . . ?
C4 C5 C6 119.6(4) . . ?
C4 C5 C7 120.6(4) . . ?
C6 C5 C7 119.6(4) . . ?
C1 C6 C5 121.0(4) . . ?
C1 C6 H6 119.5 . . ?
C5 C6 H6 119.5 . . ?
N1 C7 N2 106.5(4) . . ?
N1 C7 C5 125.7(4) . . ?
N2 C7 C5 127.7(4) . . ?
C9 C8 N1 106.9(4) . . ?
C9 C8 H8 126.5 . . ?
N1 C8 H8 126.5 . . ?
C8 C9 N2 106.8(4) . . ?
C8 C9 H9 126.6 . . ?
N2 C9 H9 126.6 . . ?
C11 C10 C2 122.5(4) . . ?
C11 C10 H10 118.7 . . ?
C2 C10 H10 118.7 . . ?
C10 C11 C12 117.9(4) . . ?
C10 C11 C14 123.6(5) . . ?
C12 C11 C14 118.4(4) . . ?
C13 C12 C11 121.2(4) . . ?
C13 C12 H12 119.4 . . ?
C11 C12 H12 119.4 . . ?
C12 C13 C3 119.7(5) . . ?
C12 C13 H13 120.1 . . ?
C3 C13 H13 120.1 . . ?
C16 C14 C15 117.7(4) . . ?
C16 C14 C11 120.2(4) . . ?
C15 C14 C11 121.9(4) . . ?
N3 C15 C14 177.7(5) . . ?
N4 C16 C14 179.8(6) . . ?
N2 C17 H17A 109.5 . . ?
N2 C17 H17B 109.5 . . ?
H17A C17 H17B 109.5 . . ?
N2 C17 H17C 109.5 . . ?
H17A C17 H17C 109.5 . . ?
H17B C17 H17C 109.5 . . ?
N1 C18 H18A 109.5 . . ?
N1 C18 H18B 109.5 . . ?
H18A C18 H18B 109.5 . . ?
N1 C18 H18C 109.5 . . ?
H18A C18 H18C 109.5 . . ?
H18B C18 H18C 109.5 . . ?

loop_
_geom_bond_atom_site_label_1
_geom_bond_atom_site_label_2
_geom_bond_distance
_geom_bond_site_symmetry_2
_geom_bond_publ_flag
N1 C7 1.332(5) . ?
N1 C8 1.379(6) . ?
N1 C18 1.469(6) . ?
N2 C7 1.347(6) . ?
N2 C9 1.379(6) . ?
N2 C17 1.464(6) . ?
N3 C15 1.149(6) . ?
N4 C16 1.161(6) . ?
C1 C6 1.352(7) . ?
C1 C2 1.390(7) . ?
C1 H1 0.9500 . ?
C2 C3 1.403(6) . ?
C2 C10 1.451(7) . ?
C3 C13 1.400(6) . ?
C3 C4 1.452(7) . ?
C4 C5 1.367(7) . ?
C4 H4 0.9500 . ?
C5 C6 1.445(7) . ?
C5 C7 1.459(6) . ?
C6 H6 0.9500 . ?
C8 C9 1.347(6) . ?
C8 H8 0.9500 . ?
C9 H9 0.9500 . ?
C10 C11 1.352(7) . ?
C10 H10 0.9500 . ?
C11 C12 1.452(7) . ?
C11 C14 1.454(6) . ?
C12 C13 1.370(7) . ?
C12 H12 0.9500 . ?
C13 H13 0.9500 . ?
C14 C16 1.387(7) . ?
C14 C15 1.413(7) . ?
C17 H17A 0.9800 . ?
C17 H17B 0.9800 . ?
C17 H17C 0.9800 . ?
C18 H18A 0.9800 . ?
C18 H18B 0.9800 . ?
C18 H18C 0.9800 . ?

loop_
_geom_torsion_atom_site_label_1
_geom_torsion_atom_site_label_2
_geom_torsion_atom_site_label_3
_geom_torsion_atom_site_label_4
_geom_torsion
_geom_torsion_site_symmetry_1
_geom_torsion_site_symmetry_2
_geom_torsion_site_symmetry_3
_geom_torsion_site_symmetry_4
_geom_torsion_publ_flag
C6 C1 C2 C3 -4.0(7) . . . . ?
C6 C1 C2 C10 177.3(5) . . . . ?
C1 C2 C3 C13 -178.3(4) . . . . ?
C10 C2 C3 C13 0.4(6) . . . . ?
C1 C2 C3 C4 2.5(6) . . . . ?
C10 C2 C3 C4 -178.7(4) . . . . ?
C13 C3 C4 C5 -178.7(4) . . . . ?
C2 C3 C4 C5 0.4(6) . . . . ?
C3 C4 C5 C6 -1.9(6) . . . . ?
C3 C4 C5 C7 173.3(4) . . . . ?
C2 C1 C6 C5 2.4(7) . . . . ?
C4 C5 C6 C1 0.5(7) . . . . ?
C7 C5 C6 C1 -174.7(4) . . . . ?
C8 N1 C7 N2 -0.5(5) . . . . ?
C18 N1 C7 N2 -177.6(4) . . . . ?
C8 N1 C7 C5 176.9(4) . . . . ?
C18 N1 C7 C5 -0.2(7) . . . . ?
C9 N2 C7 N1 0.0(5) . . . . ?
C17 N2 C7 N1 -174.4(4) . . . . ?
C9 N2 C7 C5 -177.3(4) . . . . ?
C17 N2 C7 C5 8.3(7) . . . . ?
C4 C5 C7 N1 -120.6(5) . . . . ?
C6 C5 C7 N1 54.5(6) . . . . ?
C4 C5 C7 N2 56.2(6) . . . . ?
C6 C5 C7 N2 -128.7(5) . . . . ?
C7 N1 C8 C9 0.8(5) . . . . ?
C18 N1 C8 C9 178.0(4) . . . . ?
N1 C8 C9 N2 -0.8(5) . . . . ?
C7 N2 C9 C8 0.5(5) . . . . ?
C17 N2 C9 C8 175.0(4) . . . . ?
C1 C2 C10 C11 -179.2(4) . . . . ?
C3 C2 C10 C11 2.0(7) . . . . ?
C2 C10 C11 C12 -3.6(7) . . . . ?
C2 C10 C11 C14 177.8(4) . . . . ?
C10 C11 C12 C13 2.8(7) . . . . ?
C14 C11 C12 C13 -178.5(4) . . . . ?
C11 C12 C13 C3 -0.4(7) . . . . ?
C2 C3 C13 C12 -1.2(7) . . . . ?
C4 C3 C13 C12 178.0(4) . . . . ?
C10 C11 C14 C16 -167.8(5) . . . . ?
C12 C11 C14 C16 13.5(7) . . . . ?
C10 C11 C14 C15 8.2(7) . . . . ?
C12 C11 C14 C15 -170.4(4) . . . . ?
